data_7208228
loop_
_publ_author_name
'Yan, Dongpeng'
'Delori, Amit'
'Lloyd, Gareth O.'
'Patel, Bhavnita'
'Fri\<s\<ci\'c, Tomislav'
'Day, Graeme M.'
'Bu\<car, Dejan-Kre\<simir'
'Jones, William'
'Lu, Jun'
'Wei, Min'
'Evans, David G.'
'Duan, Xue'

_publ_section_title
;
 Modification of luminescent properties of a coumarin derivative by
 formation of multi-component crystals
;
_journal_issue 16
_journal_name_full CrystEngComm
_journal_page_first 5121
_journal_paper_doi 10.1039/c2ce25217a
_journal_volume 14
_journal_year 2012
_chemical_formula_moiety 'C10 H5 O4, C5 H8 N3'
_chemical_formula_sum 'C15 H13 N3 O4'
_chemical_formula_weight 299.28
_chemical_name_systematic 'coumarin-3-carboxylic acid+pyridine-2,6-diamine'
_space_group_IT_number 14
_symmetry_cell_setting monoclinic
_symmetry_space_group_name_Hall '-P 2ybc'
_symmetry_space_group_name_H-M 'P 1 21/c 1'
_atom_sites_solution_hydrogens geom
_atom_sites_solution_primary direct
_atom_sites_solution_secondary difmap
_audit_creation_method SHELXL-97
_cell_angle_alpha 90.00
_cell_angle_beta 90.383(2)
_cell_angle_gamma 90.00
_cell_formula_units_Z 4
_cell_length_a 13.8797(2)
_cell_length_b 12.9776(5)
_cell_length_c 7.3847(6)
_cell_measurement_reflns_used 3814
_cell_measurement_temperature 180(2)
_cell_measurement_theta_max 32.03
_cell_measurement_theta_min 1.00
_cell_volume 1330.14(12)
_computing_cell_refinement 'HKL Scalepack (Otwinowski & Minor 1997)'
_computing_data_collection 'Collect (Nonius B.V. 1998)'
_computing_data_reduction
;
HKL Denzo and Scalepack (Otwinowski & Minor 1997)
;
_computing_publication_material 'SHELXL-97 (Sheldrick 1997)'
_computing_structure_refinement 'SHELXL-97 (Sheldrick 1997)'
_computing_structure_solution 'SIR-92 (Altomare et al. 1994)'
_diffrn_ambient_temperature 180(2)
_diffrn_measured_fraction_theta_full 0.995
_diffrn_measured_fraction_theta_max 0.995
_diffrn_measurement_device_type 'Nonius Kappa CCD'
_diffrn_measurement_method 'Thin slice \w and \f scans'
_diffrn_radiation_source 'fine-focus sealed tube'
_diffrn_radiation_type MoK\a
_diffrn_radiation_wavelength 0.71073
_diffrn_reflns_av_R_equivalents 0.0416
_diffrn_reflns_av_sigmaI/netI 0.0556
_diffrn_reflns_limit_h_max 16
_diffrn_reflns_limit_h_min -13
_diffrn_reflns_limit_k_max 14
_diffrn_reflns_limit_k_min -15
_diffrn_reflns_limit_l_max 8
_diffrn_reflns_limit_l_min -8
_diffrn_reflns_number 7181
_diffrn_reflns_theta_full 25.00
_diffrn_reflns_theta_max 25.23
_diffrn_reflns_theta_min 3.49
_exptl_absorpt_coefficient_mu 0.111
_exptl_absorpt_correction_T_max 1.008
_exptl_absorpt_correction_T_min 0.885
_exptl_absorpt_correction_type multi-scan
_exptl_absorpt_process_details
;
multi-scan from symmetry-related measurements
Sortav (Blessing 1995)
;
_exptl_crystal_colour colourless
_exptl_crystal_density_diffrn 1.494
_exptl_crystal_density_method 'not measured'
_exptl_crystal_description block
_exptl_crystal_F_000 624
_exptl_crystal_size_max 0.35
_exptl_crystal_size_mid 0.10
_exptl_crystal_size_min 0.05
_refine_diff_density_max 0.148
_refine_diff_density_min -0.192
_refine_diff_density_rms 0.039
_refine_ls_extinction_method none
_refine_ls_goodness_of_fit_ref 0.981
_refine_ls_hydrogen_treatment mixed
_refine_ls_matrix_type full
_refine_ls_number_parameters 251
_refine_ls_number_reflns 2398
_refine_ls_number_restraints 0
_refine_ls_restrained_S_all 0.981
_refine_ls_R_factor_all 0.0549
_refine_ls_R_factor_gt 0.0343
_refine_ls_shift/su_max 0.000
_refine_ls_shift/su_mean 0.000
_refine_ls_structure_factor_coef Fsqd
_refine_ls_weighting_details 'calc w=1/[\s^2^(Fo^2^)+(0.0312P)^2^+0.0000P] where P=(Fo^2^+2Fc^2^)/3'
_refine_ls_weighting_scheme calc
_refine_ls_wR_factor_gt 0.0696
_refine_ls_wR_factor_ref 0.0726
_reflns_number_gt 1614
_reflns_number_total 2398
_reflns_threshold_expression >2sigma(I)
_cod_data_source_file c2ce25217a.txt
_cod_data_source_block 1
_cod_original_sg_symbol_H-M P2(1)/c
_cod_database_code 7208228

loop_
_symmetry_equiv_pos_as_xyz
'x, y, z'
'-x, y+1/2, -z+1/2'
'-x, -y, -z'
'x, -y-1/2, z-1/2'

loop_
_atom_site_label
_atom_site_type_symbol
_atom_site_fract_x
_atom_site_fract_y
_atom_site_fract_z
_atom_site_U_iso_or_equiv
_atom_site_adp_type
_atom_site_occupancy
_atom_site_symmetry_multiplicity
_atom_site_calc_flag
C1 C 0.03855(12) 0.01870(13) 0.2609(2) 0.0412(4) Uani 1 1 d
C2 C -0.01905(12) 0.09887(13) 0.1991(2) 0.0393(4) Uani 1 1 d
C3 C 0.01196(11) 0.19945(13) 0.2111(2) 0.0348(4) Uani 1 1 d
C4 C 0.10170(10) 0.21908(10) 0.28602(18) 0.0263(3) Uani 1 1 d
C5 C 0.21910(10) 0.35013(11) 0.36815(17) 0.0274(3) Uani 1 1 d
C6 C 0.28232(10) 0.26853(10) 0.43388(17) 0.0236(3) Uani 1 1 d
C7 C 0.25329(10) 0.16960(11) 0.42134(17) 0.0257(3) Uani 1 1 d
C8 C 0.16156(10) 0.14094(10) 0.34819(17) 0.0257(3) Uani 1 1 d
C9 C 0.12791(12) 0.03947(12) 0.33475(19) 0.0355(4) Uani 1 1 d
C10 C 0.38045(11) 0.29296(11) 0.51509(17) 0.0278(4) Uani 1 1 d
C11 C 0.22730(11) 0.75109(13) 0.61041(19) 0.0335(4) Uani 1 1 d
C12 C 0.27050(11) 0.65692(12) 0.63876(18) 0.0326(4) Uani 1 1 d
C13 C 0.35940(11) 0.65483(11) 0.72514(18) 0.0285(4) Uani 1 1 d
C14 C 0.35898(10) 0.83849(11) 0.74815(17) 0.0258(3) Uani 1 1 d
C15 C 0.26912(11) 0.84207(12) 0.66438(18) 0.0313(4) Uani 1 1 d
H1 H 0.0144(11) -0.0533(12) 0.2554(17) 0.054(5) Uiso 1 1 d
H2 H -0.0812(11) 0.0817(10) 0.1453(18) 0.044(4) Uiso 1 1 d
H3 H -0.0252(11) 0.2556(11) 0.1665(18) 0.041(4) Uiso 1 1 d
H7 H 0.2979(9) 0.1186(9) 0.4642(16) 0.025(4) Uiso 1 1 d
H9 H 0.1688(10) -0.0157(11) 0.3780(17) 0.041(4) Uiso 1 1 d
H11 H 0.1649(11) 0.7533(11) 0.5482(18) 0.039(4) Uiso 1 1 d
H12 H 0.2424(10) 0.5948(10) 0.5973(16) 0.031(4) Uiso 1 1 d
H15 H 0.2390(11) 0.9050(11) 0.6470(18) 0.041(4) Uiso 1 1 d
H1A H 0.3897(11) 0.5101(13) 0.705(2) 0.063(6) Uiso 1 1 d
H2A H 0.4641(12) 0.9097(11) 0.8673(19) 0.047(5) Uiso 1 1 d
H3A H 0.4641(12) 0.7414(10) 0.8361(19) 0.041(4) Uiso 1 1 d
H1B H 0.4646(12) 0.5714(11) 0.814(2) 0.042(5) Uiso 1 1 d
H2B H 0.3751(11) 0.9780(12) 0.8237(19) 0.056(6) Uiso 1 1 d
N1 N 0.40711(11) 0.56735(10) 0.76848(19) 0.0382(4) Uani 1 1 d
N2 N 0.40870(10) 0.92161(10) 0.80378(16) 0.0317(3) Uani 1 1 d
N3 N 0.40111(9) 0.74515(8) 0.77470(15) 0.0258(3) Uani 1 1 d
O1 O 0.42941(7) 0.21649(8) 0.56471(13) 0.0377(3) Uani 1 1 d
O2 O 0.40584(7) 0.38504(7) 0.52893(12) 0.0390(3) Uani 1 1 d
O3 O 0.23312(7) 0.44203(7) 0.36553(14) 0.0418(3) Uani 1 1 d
O4 O 0.13015(7) 0.32033(7) 0.29702(12) 0.0300(3) Uani 1 1 d

loop_
_atom_site_aniso_label
_atom_site_aniso_U_11
_atom_site_aniso_U_22
_atom_site_aniso_U_33
_atom_site_aniso_U_23
_atom_site_aniso_U_13
_atom_site_aniso_U_12
C1 0.0427(11) 0.0343(10) 0.0466(10) -0.0024(8) -0.0042(8) -0.0127(9)
C2 0.0278(10) 0.0471(11) 0.0429(10) -0.0078(8) -0.0042(7) -0.0070(9)
C3 0.0270(9) 0.0362(10) 0.0410(9) -0.0046(8) -0.0051(7) 0.0010(8)
C4 0.0269(9) 0.0256(8) 0.0263(7) -0.0024(7) 0.0017(6) -0.0036(7)
C5 0.0255(9) 0.0285(9) 0.0282(8) -0.0012(7) -0.0007(6) -0.0036(7)
C6 0.0234(8) 0.0244(8) 0.0231(7) 0.0013(6) 0.0005(6) 0.0012(7)
C7 0.0260(9) 0.0260(9) 0.0250(8) 0.0007(7) -0.0018(6) 0.0024(7)
C8 0.0258(8) 0.0273(8) 0.0239(7) -0.0018(6) 0.0007(6) -0.0025(7)
C9 0.0402(11) 0.0283(9) 0.0380(9) -0.0005(7) -0.0052(7) -0.0024(8)
C10 0.0289(9) 0.0270(9) 0.0276(8) -0.0009(7) -0.0002(6) -0.0013(8)
C11 0.0243(9) 0.0487(11) 0.0274(8) -0.0048(7) -0.0021(7) -0.0003(8)
C12 0.0301(10) 0.0358(10) 0.0319(8) -0.0087(8) 0.0013(7) -0.0078(8)
C13 0.0311(9) 0.0276(8) 0.0268(7) -0.0058(7) 0.0044(6) -0.0022(7)
C14 0.0266(9) 0.0273(8) 0.0236(7) -0.0009(7) 0.0019(6) 0.0003(7)
C15 0.0285(10) 0.0361(10) 0.0294(8) -0.0014(8) -0.0029(6) 0.0049(8)
N1 0.0384(10) 0.0279(8) 0.0483(9) -0.0057(7) -0.0047(7) 0.0023(7)
N2 0.0279(8) 0.0281(8) 0.0391(8) -0.0015(6) -0.0049(6) 0.0018(7)
N3 0.0219(7) 0.0268(7) 0.0288(7) -0.0024(6) -0.0024(5) 0.0003(6)
O1 0.0310(7) 0.0277(6) 0.0543(7) 0.0009(5) -0.0132(5) -0.0003(5)
O2 0.0362(7) 0.0256(6) 0.0550(7) -0.0009(5) -0.0138(5) -0.0044(5)
O3 0.0374(7) 0.0234(6) 0.0646(7) 0.0041(5) -0.0099(5) -0.0022(5)
O4 0.0247(6) 0.0262(6) 0.0390(6) -0.0008(4) -0.0048(4) -0.0003(5)

loop_
_atom_type_symbol
_atom_type_description
_atom_type_scat_dispersion_real
_atom_type_scat_dispersion_imag
_atom_type_scat_source
C C 0.0033 0.0016 'International Tables Vol C Tables 4.2.6.8 and 6.1.1.4'
H H 0.0000 0.0000 'International Tables Vol C Tables 4.2.6.8 and 6.1.1.4'
N N 0.0061 0.0033 'International Tables Vol C Tables 4.2.6.8 and 6.1.1.4'
O O 0.0106 0.0060 'International Tables Vol C Tables 4.2.6.8 and 6.1.1.4'

loop_
_geom_angle_atom_site_label_1
_geom_angle_atom_site_label_2
_geom_angle_atom_site_label_3
_geom_angle
C9 C1 C2 119.91(16)
C9 C1 H1 120.2(9)
C2 C1 H1 119.9(9)
C3 C2 C1 120.68(16)
C3 C2 H2 121.3(8)
C1 C2 H2 118.0(9)
C2 C3 C4 118.72(16)
C2 C3 H3 122.4(9)
C4 C3 H3 118.9(9)
O4 C4 C3 117.21(13)
O4 C4 C8 120.54(12)
C3 C4 C8 122.24(14)
O3 C5 O4 114.23(12)
O3 C5 C6 128.76(13)
O4 C5 C6 117.01(12)
C7 C6 C5 119.35(13)
C7 C6 C10 119.53(12)
C5 C6 C10 121.12(12)
C6 C7 C8 122.60(13)
C6 C7 H7 116.3(7)
C8 C7 H7 121.1(7)
C4 C8 C9 117.73(13)
C4 C8 C7 117.71(13)
C9 C8 C7 124.57(14)
C1 C9 C8 120.72(16)
C1 C9 H9 120.7(8)
C8 C9 H9 118.5(8)
O2 C10 O1 125.43(13)
O2 C10 C6 118.94(13)
O1 C10 C6 115.63(12)
C15 C11 C12 122.42(15)
C15 C11 H11 118.8(9)
C12 C11 H11 118.8(9)
C11 C12 C13 118.23(15)
C11 C12 H12 121.9(8)
C13 C12 H12 119.8(8)
N1 C13 N3 117.02(14)
N1 C13 C12 123.97(15)
N3 C13 C12 118.98(14)
N2 C14 N3 116.87(13)
N2 C14 C15 124.55(14)
N3 C14 C15 118.57(14)
C11 C15 C14 118.48(15)
C11 C15 H15 121.9(9)
C14 C15 H15 119.6(9)
C13 N1 H1A 115.9(10)
C13 N1 H1B 119.3(10)
H1A N1 H1B 119.4(14)
C14 N2 H2A 116.8(9)
C14 N2 H2B 116.5(10)
H2A N2 H2B 120.0(14)
C13 N3 C14 123.29(13)
C13 N3 H3A 117.3(8)
C14 N3 H3A 119.4(8)
C4 O4 C5 122.77(11)

loop_
_geom_bond_atom_site_label_1
_geom_bond_atom_site_label_2
_geom_bond_distance
C1 C9 1.378(2)
C1 C2 1.388(2)
C1 H1 0.994(15)
C2 C3 1.377(2)
C2 H2 0.973(15)
C3 C4 1.383(2)
C3 H3 0.950(14)
C4 O4 1.3743(15)
C4 C8 1.3871(19)
C5 O3 1.2086(15)
C5 O4 1.3931(16)
C5 C6 1.4565(19)
C6 C7 1.3487(18)
C6 C10 1.5179(19)
C7 C8 1.4290(19)
C7 H7 0.959(13)
C8 C9 1.4005(19)
C9 H9 0.966(14)
C10 O2 1.2498(15)
C10 O1 1.2560(16)
C11 C15 1.374(2)
C11 C12 1.377(2)
C11 H11 0.978(15)
C12 C13 1.385(2)
C12 H12 0.946(13)
C13 N1 1.3517(18)
C13 N3 1.3565(17)
C14 N2 1.3434(17)
C14 N3 1.3587(16)
C14 C15 1.3893(19)
C15 H15 0.926(14)
N1 H1A 0.909(16)
N1 H1B 0.867(15)
N2 H2A 0.911(16)
N2 H2B 0.881(16)
N3 H3A 0.984(16)
